data_1502398
loop_
_publ_author_name
'Zhang, Xinying'
'Jia, Xuefei'
'Fang, Liangliang'
'Liu, Nan'
'Wang, Jianji'
'Fan, Xuesen'

_publ_section_title
;
 Tandem reactions of 1,2-allenic ketones leading to substituted benzenes
 and \a,\b-unsaturated nitriles.
;
_journal_issue 19
_journal_name_full 'Organic letters'
_journal_page_first 5024
_journal_page_last 5027
_journal_paper_doi 10.1021/ol201789z
_journal_volume 13
_journal_year 2011
_chemical_formula_sum 'C22 H15 Br2 N O'
_chemical_formula_weight 469.17
_chemical_name_systematic
;

 ?

;
_space_group_IT_number 14
_symmetry_cell_setting monoclinic
_symmetry_space_group_name_Hall '-P 2ybc'
_symmetry_space_group_name_H-M 'P 1 21/c 1'
_atom_sites_solution_hydrogens geom
_atom_sites_solution_primary direct
_atom_sites_solution_secondary difmap
_audit_creation_method SHELXL-97
_cell_angle_alpha 90.00
_cell_angle_beta 103.4080(10)
_cell_angle_gamma 90.00
_cell_formula_units_Z 4
_cell_length_a 7.8071(7)
_cell_length_b 30.742(3)
_cell_length_c 8.1999(7)
_cell_measurement_reflns_used 3492
_cell_measurement_temperature 296(2)
_cell_measurement_theta_max 22.29
_cell_measurement_theta_min 2.64
_cell_volume 1914.4(3)
_computing_cell_refinement 'Bruker SMART'
_computing_data_collection 'Bruker SMART'
_computing_data_reduction 'Bruker SAINT'
_computing_molecular_graphics 'Bruker SHELXTL'
_computing_publication_material 'Bruker SHELXTL'
_computing_structure_refinement 'SHELXL-97 (Sheldrick, 1997)'
_computing_structure_solution 'SHELXS-97 (Sheldrick, 1990)'
_diffrn_ambient_temperature 296(2)
_diffrn_measured_fraction_theta_full 0.998
_diffrn_measured_fraction_theta_max 0.998
_diffrn_measurement_device_type 'CCD area detector'
_diffrn_measurement_method 'phi and omega scans'
_diffrn_radiation_monochromator graphite
_diffrn_radiation_source 'fine-focus sealed tube'
_diffrn_radiation_type MoK\a
_diffrn_radiation_wavelength 0.71073
_diffrn_reflns_av_R_equivalents 0.0308
_diffrn_reflns_av_sigmaI/netI 0.0294
_diffrn_reflns_limit_h_max 9
_diffrn_reflns_limit_h_min -9
_diffrn_reflns_limit_k_max 36
_diffrn_reflns_limit_k_min -37
_diffrn_reflns_limit_l_max 9
_diffrn_reflns_limit_l_min -9
_diffrn_reflns_number 14522
_diffrn_reflns_theta_full 25.50
_diffrn_reflns_theta_max 25.50
_diffrn_reflns_theta_min 2.64
_diffrn_standards_decay_% 0
_diffrn_standards_interval_count 0
_diffrn_standards_interval_time 0
_diffrn_standards_number 0
_exptl_absorpt_coefficient_mu 4.245
_exptl_absorpt_correction_T_max 0.5685
_exptl_absorpt_correction_T_min 0.4167
_exptl_absorpt_correction_type multi-scan
_exptl_absorpt_process_details sadabs
_exptl_crystal_colour colourless
_exptl_crystal_density_diffrn 1.628
_exptl_crystal_density_method 'not measured'
_exptl_crystal_description block
_exptl_crystal_F_000 928
_exptl_crystal_size_max 0.25
_exptl_crystal_size_mid 0.18
_exptl_crystal_size_min 0.15
_refine_diff_density_max 0.394
_refine_diff_density_min -0.283
_refine_diff_density_rms 0.053
_refine_ls_extinction_method none
_refine_ls_goodness_of_fit_ref 1.024
_refine_ls_hydrogen_treatment constr
_refine_ls_matrix_type full
_refine_ls_number_parameters 237
_refine_ls_number_reflns 3549
_refine_ls_number_restraints 0
_refine_ls_restrained_S_all 1.024
_refine_ls_R_factor_all 0.0577
_refine_ls_R_factor_gt 0.0323
_refine_ls_shift/su_max 0.003
_refine_ls_shift/su_mean 0.000
_refine_ls_structure_factor_coef Fsqd
_refine_ls_weighting_details 'calc w=1/[\s^2^(Fo^2^)+(0.0362P)^2^+0.8444P] where P=(Fo^2^+2Fc^2^)/3'
_refine_ls_weighting_scheme calc
_refine_ls_wR_factor_gt 0.0727
_refine_ls_wR_factor_ref 0.0822
_reflns_number_gt 2458
_reflns_number_total 3549
_reflns_threshold_expression >2sigma(I)
_cod_data_source_file ol201789z_si_002.cif
_cod_data_source_block a
_cod_depositor_comments
;
The following automatic conversions were performed:

'_symmetry_cell_setting' value 'Monoclinic' changed to 'monoclinic'
according to /home/saulius/struct/CIF-dictionaries/cif_core.dic
dictionary named 'cif_core.dic' version 2.4.1 from 2010-06-29.

Automatic conversion script
Id: cif_fix_values 1715 2011-07-08 13:25:40Z adriana 
;
_cod_original_sg_symbol_H-M P2(1)/c
_cod_database_code 1502398

loop_
_symmetry_equiv_pos_as_xyz
'x, y, z'
'-x, y+1/2, -z+1/2'
'-x, -y, -z'
'x, -y-1/2, z-1/2'

loop_
_atom_site_label
_atom_site_type_symbol
_atom_site_fract_x
_atom_site_fract_y
_atom_site_fract_z
_atom_site_U_iso_or_equiv
_atom_site_adp_type
_atom_site_occupancy
_atom_site_symmetry_multiplicity
_atom_site_calc_flag
_atom_site_refinement_flags
Br1 Br 0.77327(6) 1.006131(12) 0.18204(5) 0.07263(15) Uani 1 1 d .
Br2 Br 0.07925(6) 0.578464(11) 0.61789(5) 0.07155(15) Uani 1 1 d .
C1 C 0.5126(4) 0.84931(10) 0.7015(3) 0.0445(8) Uani 1 1 d .
C2 C 0.6308(4) 0.81501(10) 0.7430(4) 0.0457(8) Uani 1 1 d .
C3 C 0.5639(4) 0.77240(10) 0.7323(4) 0.0424(7) Uani 1 1 d .
C4 C 0.3835(4) 0.76390(9) 0.6741(3) 0.0391(7) Uani 1 1 d .
C5 C 0.2720(4) 0.79934(9) 0.6324(4) 0.0433(7) Uani 1 1 d .
H5 H 0.1520 0.7943 0.5933 0.052 Uiso 1 1 calc R
C6 C 0.3322(4) 0.84215(10) 0.6465(4) 0.0444(7) Uani 1 1 d .
C7 C 0.8261(5) 0.82296(13) 0.8001(5) 0.0728(11) Uani 1 1 d .
H7A H 0.8798 0.8199 0.7065 0.109 Uiso 1 1 calc R
H7B H 0.8766 0.8022 0.8851 0.109 Uiso 1 1 calc R
H7C H 0.8464 0.8518 0.8449 0.109 Uiso 1 1 calc R
C8 C 0.6835(5) 0.73781(12) 0.8010(4) 0.0540(9) Uani 1 1 d .
C9 C 0.2045(5) 0.87938(10) 0.6073(5) 0.0595(9) Uani 1 1 d .
H9A H 0.0892 0.8684 0.5569 0.089 Uiso 1 1 calc R
H9B H 0.2414 0.8990 0.5311 0.089 Uiso 1 1 calc R
H9C H 0.2012 0.8945 0.7090 0.089 Uiso 1 1 calc R
C10 C 0.5811(4) 0.89543(10) 0.7354(4) 0.0507(8) Uani 1 1 d .
C11 C 0.6327(4) 0.92094(10) 0.6006(4) 0.0472(8) Uani 1 1 d .
C12 C 0.6973(5) 0.96266(11) 0.6350(4) 0.0602(9) Uani 1 1 d .
H12 H 0.7111 0.9740 0.7425 0.072 Uiso 1 1 calc R
C13 C 0.7410(5) 0.98740(11) 0.5124(5) 0.0649(10) Uani 1 1 d .
H13 H 0.7851 1.0154 0.5362 0.078 Uiso 1 1 calc R
C14 C 0.7194(4) 0.97066(10) 0.3539(4) 0.0526(8) Uani 1 1 d .
C15 C 0.6576(5) 0.92957(11) 0.3154(4) 0.0612(10) Uani 1 1 d .
H15 H 0.6441 0.9186 0.2074 0.073 Uiso 1 1 calc R
C16 C 0.6151(5) 0.90434(11) 0.4411(4) 0.0594(9) Uani 1 1 d .
H16 H 0.5745 0.8761 0.4175 0.071 Uiso 1 1 calc R
C17 C 0.3110(4) 0.71923(9) 0.6597(3) 0.0407(7) Uani 1 1 d .
C18 C 0.1616(4) 0.70944(9) 0.7159(4) 0.0446(7) Uani 1 1 d .
H18 H 0.1060 0.7313 0.7626 0.053 Uiso 1 1 calc R
C19 C 0.0929(4) 0.66753(10) 0.7041(4) 0.0473(8) Uani 1 1 d .
H19 H -0.0073 0.6613 0.7428 0.057 Uiso 1 1 calc R
C20 C 0.1759(4) 0.63544(9) 0.6340(4) 0.0465(8) Uani 1 1 d .
C21 C 0.3224(4) 0.64407(10) 0.5744(4) 0.0493(8) Uani 1 1 d .
H21 H 0.3756 0.6221 0.5254 0.059 Uiso 1 1 calc R
C22 C 0.3899(4) 0.68570(10) 0.5879(4) 0.0468(8) Uani 1 1 d .
H22 H 0.4899 0.6916 0.5485 0.056 Uiso 1 1 calc R
N1 N 0.7814(4) 0.71175(12) 0.8623(4) 0.0784(10) Uani 1 1 d .
O1 O 0.5939(4) 0.91049(8) 0.8745(3) 0.0760(8) Uani 1 1 d .

loop_
_atom_site_aniso_label
_atom_site_aniso_U_11
_atom_site_aniso_U_22
_atom_site_aniso_U_33
_atom_site_aniso_U_23
_atom_site_aniso_U_13
_atom_site_aniso_U_12
Br1 0.1072(3) 0.0448(2) 0.0746(3) 0.01029(18) 0.0387(2) -0.0022(2)
Br2 0.0948(3) 0.0389(2) 0.0847(3) -0.00866(17) 0.0286(2) -0.01125(18)
C1 0.055(2) 0.0451(18) 0.0360(17) -0.0027(14) 0.0154(15) -0.0102(15)
C2 0.0418(19) 0.055(2) 0.0420(17) -0.0047(15) 0.0141(14) -0.0065(15)
C3 0.046(2) 0.0457(18) 0.0383(17) 0.0006(13) 0.0160(14) 0.0016(15)
C4 0.0464(19) 0.0383(16) 0.0353(16) -0.0019(13) 0.0145(14) -0.0024(14)
C5 0.0457(19) 0.0412(17) 0.0426(17) 0.0010(14) 0.0092(14) -0.0052(14)
C6 0.051(2) 0.0428(18) 0.0407(17) 0.0014(14) 0.0123(15) -0.0030(14)
C7 0.052(2) 0.080(3) 0.086(3) -0.010(2) 0.014(2) -0.012(2)
C8 0.047(2) 0.059(2) 0.060(2) -0.0002(17) 0.0195(18) 0.0023(17)
C9 0.067(2) 0.0396(18) 0.069(2) 0.0002(17) 0.0097(18) 0.0021(17)
C10 0.056(2) 0.0479(19) 0.051(2) -0.0076(16) 0.0165(16) -0.0100(16)
C11 0.051(2) 0.0433(18) 0.0488(19) -0.0060(15) 0.0150(15) -0.0094(15)
C12 0.082(3) 0.046(2) 0.055(2) -0.0127(16) 0.0199(18) -0.0171(18)
C13 0.091(3) 0.0401(19) 0.066(2) -0.0044(17) 0.022(2) -0.0214(19)
C14 0.061(2) 0.0436(19) 0.058(2) 0.0045(16) 0.0227(17) -0.0028(16)
C15 0.088(3) 0.051(2) 0.050(2) -0.0101(16) 0.0263(19) -0.0201(19)
C16 0.083(3) 0.0435(19) 0.056(2) -0.0100(16) 0.0246(19) -0.0240(18)
C17 0.0489(19) 0.0383(16) 0.0363(16) 0.0025(13) 0.0125(14) 0.0044(14)
C18 0.0484(19) 0.0381(17) 0.0502(19) -0.0037(14) 0.0178(15) 0.0048(14)
C19 0.0483(19) 0.0426(18) 0.055(2) -0.0008(15) 0.0190(15) -0.0047(15)
C20 0.057(2) 0.0350(17) 0.0464(18) 0.0022(13) 0.0098(15) -0.0004(15)
C21 0.067(2) 0.0399(18) 0.0439(18) -0.0015(14) 0.0185(16) 0.0107(16)
C22 0.052(2) 0.0469(19) 0.0466(18) 0.0021(14) 0.0216(15) 0.0036(15)
N1 0.061(2) 0.084(3) 0.092(3) 0.009(2) 0.0222(18) 0.0202(19)
O1 0.113(2) 0.0665(16) 0.0568(15) -0.0214(13) 0.0376(15) -0.0351(15)

loop_
_atom_type_symbol
_atom_type_description
_atom_type_scat_dispersion_real
_atom_type_scat_dispersion_imag
_atom_type_scat_source
C C 0.0033 0.0016 'International Tables Vol C Tables 4.2.6.8 and 6.1.1.4'
H H 0.0000 0.0000 'International Tables Vol C Tables 4.2.6.8 and 6.1.1.4'
N N 0.0061 0.0033 'International Tables Vol C Tables 4.2.6.8 and 6.1.1.4'
O O 0.0106 0.0060 'International Tables Vol C Tables 4.2.6.8 and 6.1.1.4'
Br Br -0.2901 2.4595 'International Tables Vol C Tables 4.2.6.8 and 6.1.1.4'

loop_
_geom_angle_atom_site_label_1
_geom_angle_atom_site_label_2
_geom_angle_atom_site_label_3
_geom_angle
C2 C1 C6 121.6(3)
C2 C1 C10 118.5(3)
C6 C1 C10 119.6(3)
C1 C2 C3 118.4(3)
C1 C2 C7 121.3(3)
C3 C2 C7 120.3(3)
C4 C3 C2 121.6(3)
C4 C3 C8 120.3(3)
C2 C3 C8 117.8(3)
C5 C4 C3 117.5(3)
C5 C4 C17 120.2(3)
C3 C4 C17 122.4(3)
C4 C5 C6 122.7(3)
C4 C5 H5 118.6
C6 C5 H5 118.6
C1 C6 C5 118.2(3)
C1 C6 C9 121.3(3)
C5 C6 C9 120.5(3)
C2 C7 H7A 109.5
C2 C7 H7B 109.5
H7A C7 H7B 109.5
C2 C7 H7C 109.5
H7A C7 H7C 109.5
H7B C7 H7C 109.5
N1 C8 C3 176.5(4)
C6 C9 H9A 109.5
C6 C9 H9B 109.5
H9A C9 H9B 109.5
C6 C9 H9C 109.5
H9A C9 H9C 109.5
H9B C9 H9C 109.5
O1 C10 C11 121.4(3)
O1 C10 C1 118.5(3)
C11 C10 C1 120.1(3)
C16 C11 C12 119.1(3)
C16 C11 C10 121.7(3)
C12 C11 C10 119.2(3)
C13 C12 C11 120.5(3)
C13 C12 H12 119.7
C11 C12 H12 119.7
C12 C13 C14 119.5(3)
C12 C13 H13 120.3
C14 C13 H13 120.3
C15 C14 C13 121.8(3)
C15 C14 Br1 119.1(3)
C13 C14 Br1 119.1(2)
C14 C15 C16 118.5(3)
C14 C15 H15 120.7
C16 C15 H15 120.7
C11 C16 C15 120.5(3)
C11 C16 H16 119.7
C15 C16 H16 119.7
C18 C17 C22 117.8(3)
C18 C17 C4 120.8(3)
C22 C17 C4 121.4(3)
C17 C18 C19 121.4(3)
C17 C18 H18 119.3
C19 C18 H18 119.3
C20 C19 C18 118.8(3)
C20 C19 H19 120.6
C18 C19 H19 120.6
C21 C20 C19 121.5(3)
C21 C20 Br2 120.3(2)
C19 C20 Br2 118.2(2)
C20 C21 C22 119.1(3)
C20 C21 H21 120.5
C22 C21 H21 120.5
C21 C22 C17 121.4(3)
C21 C22 H22 119.3
C17 C22 H22 119.3

loop_
_geom_bond_atom_site_label_1
_geom_bond_atom_site_label_2
_geom_bond_distance
Br1 C14 1.904(3)
Br2 C20 1.899(3)
C1 C2 1.390(4)
C1 C6 1.393(4)
C1 C10 1.518(4)
C2 C3 1.406(4)
C2 C7 1.508(4)
C3 C4 1.402(4)
C3 C8 1.441(5)
C4 C5 1.387(4)
C4 C17 1.480(4)
C5 C6 1.393(4)
C5 H5 0.9300
C6 C9 1.503(4)
C7 H7A 0.9600
C7 H7B 0.9600
C7 H7C 0.9600
C8 N1 1.140(4)
C9 H9A 0.9600
C9 H9B 0.9600
C9 H9C 0.9600
C10 O1 1.213(4)
C10 C11 1.485(4)
C11 C16 1.381(4)
C11 C12 1.383(4)
C12 C13 1.366(5)
C12 H12 0.9300
C13 C14 1.372(5)
C13 H13 0.9300
C14 C15 1.363(4)
C15 C16 1.390(5)
C15 H15 0.9300
C16 H16 0.9300
C17 C18 1.383(4)
C17 C22 1.398(4)
C18 C19 1.390(4)
C18 H18 0.9300
C19 C20 1.377(4)
C19 H19 0.9300
C20 C21 1.370(4)
C21 C22 1.379(4)
C21 H21 0.9300
C22 H22 0.9300

loop_
_geom_torsion_atom_site_label_1
_geom_torsion_atom_site_label_2
_geom_torsion_atom_site_label_3
_geom_torsion_atom_site_label_4
_geom_torsion
C6 C1 C2 C3 -1.6(4)
C10 C1 C2 C3 171.8(3)
C6 C1 C2 C7 179.1(3)
C10 C1 C2 C7 -7.6(4)
C1 C2 C3 C4 2.9(4)
C7 C2 C3 C4 -177.7(3)
C1 C2 C3 C8 -170.1(3)
C7 C2 C3 C8 9.2(4)
C2 C3 C4 C5 -2.1(4)
C8 C3 C4 C5 170.8(3)
C2 C3 C4 C17 179.1(3)
C8 C3 C4 C17 -8.0(4)
C3 C4 C5 C6 -0.1(4)
C17 C4 C5 C6 178.7(3)
C2 C1 C6 C5 -0.5(4)
C10 C1 C6 C5 -173.8(3)
C2 C1 C6 C9 177.9(3)
C10 C1 C6 C9 4.7(4)
C4 C5 C6 C1 1.4(4)
C4 C5 C6 C9 -177.1(3)
C4 C3 C8 N1 -129(6)
C2 C3 C8 N1 44(6)
C2 C1 C10 O1 -84.5(4)
C6 C1 C10 O1 88.9(4)
C2 C1 C10 C11 94.8(4)
C6 C1 C10 C11 -91.7(4)
O1 C10 C11 C16 -178.7(3)
C1 C10 C11 C16 2.0(5)
O1 C10 C11 C12 0.3(5)
C1 C10 C11 C12 -179.0(3)
C16 C11 C12 C13 0.9(6)
C10 C11 C12 C13 -178.1(3)
C11 C12 C13 C14 0.4(6)
C12 C13 C14 C15 -1.0(6)
C12 C13 C14 Br1 177.9(3)
C13 C14 C15 C16 0.3(6)
Br1 C14 C15 C16 -178.6(3)
C12 C11 C16 C15 -1.6(6)
C10 C11 C16 C15 177.3(3)
C14 C15 C16 C11 1.0(6)
C5 C4 C17 C18 -44.0(4)
C3 C4 C17 C18 134.7(3)
C5 C4 C17 C22 135.5(3)
C3 C4 C17 C22 -45.8(4)
C22 C17 C18 C19 0.9(5)
C4 C17 C18 C19 -179.6(3)
C17 C18 C19 C20 -0.3(5)
C18 C19 C20 C21 -0.8(5)
C18 C19 C20 Br2 -179.7(2)
C19 C20 C21 C22 1.2(5)
Br2 C20 C21 C22 -179.9(2)
C20 C21 C22 C17 -0.6(5)
C18 C17 C22 C21 -0.5(5)
C4 C17 C22 C21 -180.0(3)
